data_4101162
_journal_name_full 'Journal of the American Chemical Society'
_journal_paper_doi 10.1021/ja057389g
_journal_year 2006
_chemical_formula_moiety 'C13 H15 N1 O4'
_chemical_formula_sum 'C13 H15 N O4'
_chemical_formula_weight 249.27
_space_group_IT_number 15
_symmetry_cell_setting monoclinic
_symmetry_space_group_name_Hall '-C 2yc'
_symmetry_space_group_name_H-M 'C 1 2/c 1'
_cell_angle_alpha 90
_cell_angle_beta 100.7363(11)
_cell_angle_gamma 90
_cell_formula_units_Z 8
_cell_length_a 26.5830(6)
_cell_length_b 6.4530(2)
_cell_length_c 14.3538(3)
_cell_measurement_temperature 230
_cell_volume 2419.15(11)
_diffrn_ambient_temperature 230
_exptl_crystal_density_diffrn 1.369
_cod_depositor_comments
;
The following automatic conversions were performed:
'_symmetry_cell_setting' value 'Monoclinic' changed to 'monoclinic'
according to '/home/saulius/struct/CIF-dictionaries/cif_core.dic'
dictionary named 'cif_core.dic' version 2.4.1 from 2010-06-29.

Automatic conversion script
Id: cif_fix_enum 1527 2010-12-29 10:47:43Z saulius 
;
_cod_original_sg_symbol_H-M 'C 2/c'
_cod_original_formula_sum 'C13 H15 N1 O4'
_cod_database_code 4101162

loop_
_symmetry_equiv_pos_as_xyz
x,y,z
-x,-y,-z
x+1/2,y+1/2,z
-x+1/2,-y+1/2,-z
-x,y,-z+1/2
x,-y,z+1/2
-x+1/2,y+1/2,-z+1/2
x+1/2,-y+1/2,z+1/2

loop_
_atom_site_label
_atom_site_fract_x
_atom_site_fract_y
_atom_site_fract_z
_atom_site_U_iso_or_equiv
_atom_site_occupancy
_atom_site_adp_type
N1 0.53721(6) 0.3240(3) 0.4356(1) 0.0427 1.0000 Uani
C1 0.54531(6) 0.2508(3) 0.52304(11) 0.0380 1.0000 Uani
O1 0.53330(5) 0.3293(3) 0.59346(8) 0.0522 1.0000 Uani
O2 0.56993(6) 0.0693(2) 0.5278(1) 0.0593 1.0000 Uani
C2 0.57844(8) 0.0112(3) 0.43416(15) 0.0487 1.0000 Uani
C3 0.55592(6) 0.1896(3) 0.36899(11) 0.0395 1.0000 Uani
C4 0.60165(6) 0.2750(3) 0.3280(1) 0.0311 1.0000 Uani
O3 0.64559(4) 0.20796(18) 0.39459(8) 0.0344 1.0000 Uani
C5 0.63461(8) 0.0094(3) 0.42916(14) 0.0454 1.0000 Uani
C6 0.60524(8) 0.5088(3) 0.32904(12) 0.0462 1.0000 Uani
O4 0.55897(8) 0.6065(3) 0.29002(11) 0.0767 1.0000 Uani
C7 0.59976(6) 0.1801(3) 0.22856(11) 0.0371 1.0000 Uani
C8 0.64765(6) 0.2084(3) 0.18779(11) 0.0359 1.0000 Uani
C9 0.65402(9) 0.3797(3) 0.13263(13) 0.0528 1.0000 Uani
C10 0.69942(12) 0.4014(5) 0.09628(15) 0.0723 1.0000 Uani
C11 0.73707(9) 0.2521(6) 0.11450(16) 0.0745 1.0000 Uani
C12 0.73062(8) 0.0844(5) 0.16748(15) 0.0713 1.0000 Uani
C13 0.68617(7) 0.0619(4) 0.20394(13) 0.0505 1.0000 Uani
H1 0.5183(9) 0.433(4) 0.4201(17) 0.060(7) 1.0000 Uiso
H2 0.5548(12) 0.616(5) 0.228(2) 0.10(1) 1.0000 Uiso
H21 0.5634 -0.1289 0.4173 0.0627 1.0000 Uiso
H31 0.5279 0.1613 0.3135 0.0480 1.0000 Uiso
H51 0.6557 -0.0148 0.4936 0.0571 1.0000 Uiso
H52 0.6419 -0.1016 0.3849 0.0571 1.0000 Uiso
H61 0.6318 0.5513 0.2918 0.0566 1.0000 Uiso
H62 0.6158 0.5556 0.3963 0.0566 1.0000 Uiso
H71 0.5933 0.0280 0.2328 0.0451 1.0000 Uiso
H72 0.5707 0.2457 0.1841 0.0451 1.0000 Uiso
H91 0.6265 0.4871 0.1188 0.0646 1.0000 Uiso
H101 0.7044 0.5253 0.0571 0.0893 1.0000 Uiso
H111 0.7692 0.2679 0.0885 0.0909 1.0000 Uiso
H121 0.7580 -0.0237 0.1804 0.0867 1.0000 Uiso
H131 0.6819 -0.0632 0.2428 0.0618 1.0000 Uiso

loop_
_atom_site_aniso_label
_atom_site_aniso_U_11
_atom_site_aniso_U_22
_atom_site_aniso_U_33
_atom_site_aniso_U_23
_atom_site_aniso_U_13
_atom_site_aniso_U_12
N1 0.0460(8) 0.059(1) 0.0255(6) 0.0029(7) 0.0127(6) 0.0265(8)
C1 0.0367(8) 0.0513(11) 0.0281(8) 0.0030(7) 0.0112(7) 0.0125(8)
O1 0.0541(8) 0.079(1) 0.0259(6) 0.0001(6) 0.0131(5) 0.0264(7)
O2 0.080(1) 0.0576(9) 0.0526(8) 0.0230(7) 0.0426(7) 0.0341(8)
C2 0.0609(12) 0.035(1) 0.0605(11) -0.0040(9) 0.039(1) 0.0025(9)
C3 0.0320(8) 0.0598(11) 0.0284(7) -0.0126(8) 0.0097(6) 0.0031(8)
C4 0.0324(8) 0.0378(9) 0.0230(7) -0.0020(6) 0.0053(6) 0.0077(7)
O3 0.0330(6) 0.0383(7) 0.0313(5) 0.0034(5) 0.0047(4) 0.0054(5)
C5 0.0541(11) 0.038(1) 0.050(1) 0.0114(8) 0.0266(9) 0.0169(8)
C6 0.0709(13) 0.039(1) 0.0317(8) 0.0024(8) 0.0164(8) 0.0165(9)
O4 0.1070(13) 0.0908(13) 0.0381(7) 0.0241(8) 0.0289(8) 0.0668(11)
C7 0.0341(8) 0.050(1) 0.0285(7) -0.0098(7) 0.0096(6) 0.0024(8)
C8 0.0384(9) 0.046(1) 0.0242(7) -0.0073(7) 0.0096(6) -0.0001(7)
C9 0.0734(14) 0.0528(12) 0.0354(9) -0.0030(9) 0.0180(9) -0.004(1)
C10 0.101(2) 0.0826(18) 0.039(1) -0.0081(11) 0.0301(12) -0.0434(16)
C11 0.0456(12) 0.140(3) 0.0419(11) -0.0208(14) 0.0184(9) -0.0270(15)
C12 0.041(1) 0.135(2) 0.041(1) -0.0031(14) 0.0147(9) 0.0131(14)
C13 0.044(1) 0.0729(14) 0.0371(9) 0.0019(9) 0.0153(8) 0.013(1)

loop_
_geom_bond_atom_site_label_1
_geom_bond_site_symmetry_1
_geom_bond_atom_site_label_2
_geom_bond_site_symmetry_2
_geom_bond_distance
_geom_bond_publ_flag
N1 . C1 . 1.320(2) yes
N1 . C3 . 1.446(2) yes
N1 . H1 . 0.87(3) yes
C1 . O1 . 1.2250(19) yes
C1 . O2 . 1.338(2) yes
O2 . C2 . 1.453(2) yes
C2 . C3 . 1.533(3) yes
C2 . C5 . 1.508(3) yes
C2 . H21 . 1.000 no
C3 . C4 . 1.548(2) yes
C3 . H31 . 1.0000 no
C4 . O3 . 1.4317(18) yes
C4 . C6 . 1.512(3) yes
C4 . C7 . 1.545(2) yes
O3 . C5 . 1.424(2) yes
C5 . H51 . 1.000 no
C5 . H52 . 1.0000 no
C6 . O4 . 1.402(2) yes
C6 . H61 . 1.000 no
C6 . H62 . 1.0000 no
O4 . H2 . 0.88(3) yes
C7 . C8 . 1.508(2) yes
C7 . H71 . 1.0000 no
C7 . H72 . 1.0000 no
C8 . C9 . 1.388(3) yes
C8 . C13 . 1.381(3) yes
C9 . C10 . 1.408(3) yes
C9 . H91 . 1.000 no
C10 . C11 . 1.379(4) yes
C10 . H101 . 1.000 no
C11 . C12 . 1.352(4) yes
C11 . H111 . 1.000 no
C12 . C13 . 1.386(3) yes
C12 . H121 . 1.000 no
C13 . H131 . 1.000 no
